data_7005387
loop_
_publ_author_name
'Pointillart, Fabrice'
'Bernot, Kevin'
'Sorace, Lorenzo'
'Sessoli, Roberta'
'Gatteschi, Dante'

_publ_section_title
;
 Ferromagnetic interactions in Ru(III)-nitronyl nitroxide radical
 complex: a potential 2p4d building block for molecular magnets.
;
_journal_issue 25
_journal_name_full 'Dalton transactions (Cambridge, England : 2003)'
_journal_page_first 2689
_journal_page_last 2695
_journal_paper_doi 10.1039/B701657C
_journal_year 2007
_chemical_formula_moiety '(C46 H45 N5 O4 P Ru),(Cl O4),2(O)'
_chemical_formula_sum 'C46 H45 Cl N5 O10 P Ru'
_chemical_formula_weight 995.38
_chemical_name_systematic
;
?
;
_space_group_IT_number 2
_symmetry_cell_setting triclinic
_symmetry_space_group_name_Hall '-P 1'
_symmetry_space_group_name_H-M 'P -1'
_atom_sites_solution_hydrogens geom
_atom_sites_solution_primary direct
_atom_sites_solution_secondary difmap
_audit_creation_method SHELXL-97
_cell_angle_alpha 112.120(4)
_cell_angle_beta 93.650(5)
_cell_angle_gamma 100.473(6)
_cell_formula_units_Z 4
_cell_length_a 15.492(4)
_cell_length_b 18.354(5)
_cell_length_c 19.038(6)
_cell_measurement_reflns_used 35387
_cell_measurement_temperature 294(2)
_cell_measurement_theta_max 21.72
_cell_measurement_theta_min 3.82
_cell_volume 4879(2)
_computing_structure_refinement 'SHELXL-97 (Sheldrick, 1997)'
_diffrn_ambient_temperature 294(2)
_diffrn_measured_fraction_theta_full 0.991
_diffrn_measured_fraction_theta_max 0.991
_diffrn_radiation_monochromator graphite
_diffrn_radiation_source 'fine-focus sealed tube'
_diffrn_radiation_type MoK\a
_diffrn_radiation_wavelength 0.71073
_diffrn_reflns_av_R_equivalents 0.1335
_diffrn_reflns_av_sigmaI/netI 0.3137
_diffrn_reflns_limit_h_max 16
_diffrn_reflns_limit_h_min -16
_diffrn_reflns_limit_k_max 18
_diffrn_reflns_limit_k_min -19
_diffrn_reflns_limit_l_max 19
_diffrn_reflns_limit_l_min -19
_diffrn_reflns_number 35387
_diffrn_reflns_theta_full 21.72
_diffrn_reflns_theta_max 21.72
_diffrn_reflns_theta_min 3.82
_exptl_absorpt_coefficient_mu 0.46827
_exptl_absorpt_correction_T_max 0.951
_exptl_absorpt_correction_T_min 0.951
_exptl_absorpt_correction_type empirical
_exptl_absorpt_process_details
;
'abspack(Crysalis RED,Oxford diffraction Ltd.)'
;
_exptl_crystal_colour blue
_exptl_crystal_density_diffrn 1.352
_exptl_crystal_density_method 'not measured'
_exptl_crystal_description cube
_exptl_crystal_F_000 2040
_exptl_crystal_size_max 0.1
_exptl_crystal_size_mid 0.1
_exptl_crystal_size_min 0.1
_refine_diff_density_max 0.502
_refine_diff_density_min -0.458
_refine_diff_density_rms 0.071
_refine_ls_extinction_method none
_refine_ls_goodness_of_fit_ref 0.856
_refine_ls_hydrogen_treatment constr
_refine_ls_matrix_type full
_refine_ls_number_parameters 1108
_refine_ls_number_reflns 11427
_refine_ls_number_restraints 9
_refine_ls_restrained_S_all 0.859
_refine_ls_R_factor_all 0.2252
_refine_ls_R_factor_gt 0.0714
_refine_ls_shift/su_max 0.010
_refine_ls_shift/su_mean 0.001
_refine_ls_structure_factor_coef Fsqd
_refine_ls_weighting_details 'calc w=1/[\s^2^(Fo^2^)+(0.0718P)^2^+0.0000P] where P=(Fo^2^+2Fc^2^)/3'
_refine_ls_weighting_scheme calc
_refine_ls_wR_factor_gt 0.1532
_refine_ls_wR_factor_ref 0.2010
_reflns_number_gt 3466
_reflns_number_total 11427
_reflns_threshold_expression >2sigma(I)
_cod_data_source_file B701657C.txt
_cod_data_source_block RusalenNITpPy
_cod_depositor_comments
;
The following automatic conversions were performed:
'_symmetry_cell_setting' value 'Triclinic' changed to 'triclinic'
according to '/home/saulius/struct/CIF-dictionaries/cif_core.dic'
dictionary named 'cif_core.dic' version 2.4.1 from 2010-06-29.

Automatic conversion script
Id: cif_fix_enum 1527 2010-12-29 10:47:43Z saulius 
;
_cod_database_code 7005387

loop_
_symmetry_equiv_pos_as_xyz
'x, y, z'
'-x, -y, -z'

loop_
_atom_site_label
_atom_site_type_symbol
_atom_site_fract_x
_atom_site_fract_y
_atom_site_fract_z
_atom_site_U_iso_or_equiv
_atom_site_adp_type
_atom_site_occupancy
_atom_site_symmetry_multiplicity
_atom_site_calc_flag
_atom_site_refinement_flags
_atom_site_disorder_assembly
_atom_site_disorder_group
Ru1 Ru 0.21350(7) 0.32905(7) 0.62775(6) 0.0642(5) Uani 1 1 d . . .
Ru2 Ru 0.25016(8) 0.17505(7) 0.92726(7) 0.0707(5) Uani 1 1 d . . .
P1 P 0.3454(3) 0.3864(2) 0.5947(2) 0.0725(13) Uani 1 1 d . . .
P2 P 0.3689(3) 0.1150(2) 0.9386(2) 0.0732(13) Uani 1 1 d . . .
O1 O 0.2815(5) 0.3356(6) 0.7251(5) 0.073(3) Uani 1 1 d . . .
O2 O 0.2254(6) 0.2183(5) 0.5623(4) 0.070(3) Uani 1 1 d . . .
O3 O -0.2286(7) 0.1442(9) 0.6604(8) 0.165(6) Uani 1 1 d . . .
O4 O -0.0238(8) 0.0753(7) 0.7924(6) 0.112(4) Uani 1 1 d . . .
O5 O 0.2798(6) 0.1790(6) 0.8272(5) 0.072(3) Uani 1 1 d . . .
O6 O 0.3325(7) 0.2798(6) 0.9921(6) 0.077(4) Uani 1 1 d . . .
O7 O -0.1504(9) 0.3076(14) 0.8822(16) 0.395(19) Uani 1 1 d . . .
O8 O 0.0697(10) 0.4711(14) 0.851(2) 0.47(2) Uani 1 1 d . . .
N1 N 0.1884(9) 0.4393(7) 0.6810(7) 0.071(4) Uani 1 1 d . . .
N2 N 0.1326(7) 0.3315(9) 0.5454(7) 0.075(4) Uani 1 1 d . . .
N3 N 0.1008(8) 0.2670(7) 0.6603(6) 0.057(3) Uani 1 1 d . . .
N4 N -0.1933(12) 0.1134(9) 0.7021(8) 0.108(5) Uani 1 1 d . . .
N5 N -0.0961(10) 0.0809(8) 0.7620(8) 0.084(4) Uani 1 1 d . . .
N6 N 0.1666(8) 0.0675(8) 0.8701(10) 0.078(4) Uani 1 1 d . . .
N7 N 0.1969(8) 0.1626(11) 1.0139(9) 0.080(4) Uani 1 1 d . . .
N8 N 0.1558(8) 0.2442(7) 0.9167(6) 0.062(3) Uani 1 1 d . . .
N9 N -0.1057(11) 0.3695(11) 0.8739(9) 0.133(6) Uani 1 1 d . . .
N10 N -0.0038(10) 0.4400(9) 0.8532(11) 0.164(8) Uani 1 1 d . . .
C1 C 0.3146(11) 0.4034(10) 0.7869(8) 0.067(5) Uani 1 1 d . . .
C2 C 0.3763(10) 0.3967(11) 0.8402(9) 0.100(6) Uani 1 1 d . . .
H20 H 0.3947 0.3487 0.8300 0.119 Uiso 1 1 calc R . .
C3 C 0.4085(16) 0.4614(15) 0.9068(11) 0.130(10) Uani 1 1 d . . .
H30 H 0.4502 0.4567 0.9414 0.156 Uiso 1 1 calc R . .
C4 C 0.3843(17) 0.5293(17) 0.9250(13) 0.129(10) Uani 1 1 d . . .
H40 H 0.4084 0.5719 0.9715 0.154 Uiso 1 1 calc R . .
C5 C 0.3231(13) 0.5381(11) 0.8752(12) 0.112(6) Uani 1 1 d . . .
H50 H 0.3050 0.5866 0.8888 0.134 Uiso 1 1 calc R . .
C6 C 0.2859(11) 0.4729(11) 0.8015(9) 0.073(5) Uani 1 1 d . . .
C7 C 0.2203(10) 0.4888(10) 0.7496(11) 0.088(5) Uani 1 1 d . . .
H70 H 0.2021 0.5373 0.7687 0.105 Uiso 1 1 calc R . .
C8 C 0.1236(9) 0.4573(9) 0.6369(10) 0.089(5) Uani 1 1 d . . .
H80 H 0.1372 0.5147 0.6483 0.106 Uiso 1 1 calc R . .
H81 H 0.0654 0.4434 0.6504 0.106 Uiso 1 1 calc R . .
C9 C 0.1230(9) 0.4111(10) 0.5535(9) 0.082(5) Uani 1 1 d . . .
H91 H 0.0677 0.4079 0.5244 0.098 Uiso 1 1 calc R . .
H90 H 0.1717 0.4369 0.5353 0.098 Uiso 1 1 calc R . .
C10 C 0.0878(9) 0.2680(10) 0.4893(8) 0.068(4) Uani 1 1 d . . .
H100 H 0.0489 0.2755 0.4547 0.082 Uiso 1 1 calc R . .
C11 C 0.0925(11) 0.1891(12) 0.4759(9) 0.070(4) Uiso 1 1 d . . .
C12 C 0.0243(14) 0.1246(14) 0.4231(10) 0.119(8) Uani 1 1 d . . .
H120 H -0.0193 0.1359 0.3955 0.142 Uiso 1 1 calc R . .
C13 C 0.0225(14) 0.0478(18) 0.4128(11) 0.140(9) Uani 1 1 d . . .
H130 H -0.0229 0.0080 0.3773 0.169 Uiso 1 1 calc R . .
C14 C 0.0824(14) 0.0232(11) 0.4505(10) 0.103(6) Uani 1 1 d . . .
H140 H 0.0772 -0.0305 0.4432 0.123 Uiso 1 1 calc R . .
C15 C 0.1513(10) 0.0846(12) 0.5005(8) 0.074(4) Uani 1 1 d . . .
H150 H 0.1958 0.0715 0.5255 0.088 Uiso 1 1 calc R . .
C16 C 0.1552(12) 0.1654(11) 0.5140(9) 0.078(5) Uani 1 1 d . . .
C17 C 0.1156(9) 0.2156(10) 0.6930(7) 0.068(5) Uani 1 1 d . . .
H170 H 0.1738 0.2110 0.7017 0.082 Uiso 1 1 calc R . .
C18 C 0.0510(11) 0.1701(8) 0.7139(7) 0.065(4) Uani 1 1 d . . .
H180 H 0.0665 0.1361 0.7361 0.078 Uiso 1 1 calc R . .
C19 C -0.0378(11) 0.1733(9) 0.7030(8) 0.066(4) Uani 1 1 d . . .
C20 C -0.0515(10) 0.2265(11) 0.6672(8) 0.089(5) Uani 1 1 d . . .
H200 H -0.1090 0.2309 0.6554 0.107 Uiso 1 1 calc R . .
C21 C 0.0194(13) 0.2727(9) 0.6492(8) 0.079(5) Uani 1 1 d . . .
H210 H 0.0074 0.3088 0.6283 0.095 Uiso 1 1 calc R . .
C22 C -0.1065(13) 0.1273(10) 0.7231(9) 0.074(5) Uani 1 1 d . . .
C23 C -0.1827(14) 0.0383(13) 0.7742(13) 0.118(6) Uani 1 1 d . . .
C24 C -0.1915(12) 0.0875(17) 0.8582(11) 0.266(17) Uani 1 1 d . . .
H240 H -0.1939 0.1416 0.8647 0.398 Uiso 1 1 calc R . .
H241 H -0.1413 0.0889 0.8913 0.398 Uiso 1 1 calc R . .
H242 H -0.2449 0.0628 0.8710 0.398 Uiso 1 1 calc R . .
C25 C -0.1830(11) -0.0494(13) 0.7516(19) 0.291(19) Uani 1 1 d . . .
H252 H -0.1383 -0.0550 0.7854 0.437 Uiso 1 1 calc R . .
H250 H -0.1708 -0.0719 0.6999 0.437 Uiso 1 1 calc R . .
H251 H -0.2401 -0.0775 0.7552 0.437 Uiso 1 1 calc R . .
C26 C -0.2537(14) 0.0555(13) 0.7253(13) 0.107(6) Uani 1 1 d . . .
C27 C -0.3263(15) 0.0885(13) 0.7536(11) 0.191(10) Uani 1 1 d . . .
H270 H -0.3623 0.0923 0.7128 0.287 Uiso 1 1 calc R . .
H272 H -0.3047 0.1413 0.7934 0.287 Uiso 1 1 calc R . .
H271 H -0.3611 0.0543 0.7739 0.287 Uiso 1 1 calc R . .
C28 C -0.2913(15) -0.0213(14) 0.6557(12) 0.239(15) Uani 1 1 d . . .
H282 H -0.2439 -0.0459 0.6351 0.359 Uiso 1 1 calc R . .
H281 H -0.3222 -0.0090 0.6177 0.359 Uiso 1 1 calc R . .
H280 H -0.3317 -0.0577 0.6700 0.359 Uiso 1 1 calc R . .
C29 C 0.4437(9) 0.3486(11) 0.6112(8) 0.071(5) Uani 1 1 d . . .
C30 C 0.5211(14) 0.3769(13) 0.5909(11) 0.141(8) Uani 1 1 d . . .
H300 H 0.5256 0.4176 0.5726 0.170 Uiso 1 1 calc R . .
C31 C 0.5905(17) 0.3454(17) 0.5977(16) 0.168(11) Uani 1 1 d . . .
H310 H 0.6408 0.3622 0.5788 0.202 Uiso 1 1 calc R . .
C32 C 0.5946(14) 0.2934(19) 0.6281(12) 0.153(10) Uani 1 1 d . . .
H320 H 0.6472 0.2783 0.6364 0.183 Uiso 1 1 calc R . .
C33 C 0.5135(18) 0.2609(14) 0.6479(10) 0.163(9) Uani 1 1 d . . .
H330 H 0.5113 0.2220 0.6684 0.196 Uiso 1 1 calc R . .
C34 C 0.4382(12) 0.2880(13) 0.6364(9) 0.123(7) Uani 1 1 d . . .
H340 H 0.3840 0.2647 0.6458 0.147 Uiso 1 1 calc R . .
C35 C 0.3791(10) 0.4960(9) 0.6457(9) 0.073(4) Uani 1 1 d . . .
C36 C 0.4371(9) 0.5302(12) 0.7125(9) 0.089(6) Uani 1 1 d . . .
H360 H 0.4663 0.4977 0.7281 0.107 Uiso 1 1 calc R . .
C37 C 0.4538(11) 0.6141(12) 0.7586(10) 0.108(6) Uani 1 1 d . . .
H370 H 0.4935 0.6376 0.8040 0.130 Uiso 1 1 calc R . .
C38 C 0.4086(16) 0.6584(11) 0.7327(15) 0.141(8) Uani 1 1 d . . .
H380 H 0.4170 0.7132 0.7627 0.169 Uiso 1 1 calc R . .
C39 C 0.3521(12) 0.6273(15) 0.6660(14) 0.151(10) Uani 1 1 d . . .
H390 H 0.3247 0.6601 0.6493 0.181 Uiso 1 1 calc R . .
C40 C 0.3372(11) 0.5466(14) 0.6245(11) 0.118(7) Uani 1 1 d . . .
H400 H 0.2968 0.5243 0.5796 0.141 Uiso 1 1 calc R . .
C41 C 0.3390(10) 0.3669(13) 0.4941(8) 0.087(6) Uani 1 1 d . . .
C42 C 0.3787(12) 0.4202(11) 0.4644(12) 0.142(7) Uani 1 1 d . . .
H420 H 0.4062 0.4724 0.4980 0.170 Uiso 1 1 calc R . .
C43 C 0.3795(16) 0.3978(17) 0.3817(14) 0.186(11) Uani 1 1 d . . .
H430 H 0.4111 0.4337 0.3637 0.223 Uiso 1 1 calc R . .
C44 C 0.3339(15) 0.3248(14) 0.3328(11) 0.130(8) Uani 1 1 d . . .
H440 H 0.3295 0.3094 0.2800 0.156 Uiso 1 1 calc R . .
C45 C 0.2958(12) 0.2762(12) 0.3630(12) 0.114(7) Uani 1 1 d . . .
H450 H 0.2663 0.2246 0.3293 0.136 Uiso 1 1 calc R . .
C46 C 0.2955(11) 0.2945(10) 0.4399(11) 0.095(6) Uani 1 1 d . . .
H460 H 0.2644 0.2561 0.4553 0.114 Uiso 1 1 calc R . .
C47 C 0.2720(13) 0.1167(11) 0.7619(11) 0.079(5) Uani 1 1 d . . .
C48 C 0.3197(11) 0.1280(12) 0.7047(13) 0.099(6) Uani 1 1 d . . .
H480 H 0.3558 0.1780 0.7141 0.119 Uiso 1 1 calc R . .
C49 C 0.3129(14) 0.0658(19) 0.6361(13) 0.119(7) Uani 1 1 d . . .
H490 H 0.3438 0.0731 0.5981 0.143 Uiso 1 1 calc R . .
C50 C 0.2584(17) -0.0104(15) 0.6226(13) 0.117(7) Uani 1 1 d . . .
H500 H 0.2566 -0.0529 0.5760 0.140 Uiso 1 1 calc R . .
C51 C 0.2071(14) -0.0249(14) 0.6757(16) 0.123(8) Uani 1 1 d . . .
H510 H 0.1686 -0.0742 0.6649 0.148 Uiso 1 1 calc R . .
C52 C 0.2176(12) 0.0387(14) 0.7445(13) 0.080(5) Uani 1 1 d . . .
C53 C 0.1639(13) 0.0211(10) 0.7982(15) 0.094(7) Uani 1 1 d . . .
H530 H 0.1235 -0.0284 0.7795 0.113 Uiso 1 1 calc R . .
C54 C 0.1036(10) 0.0437(10) 0.9197(11) 0.103(6) Uani 1 1 d . . .
H540 H 0.0493 0.0618 0.9154 0.124 Uiso 1 1 calc R . .
H541 H 0.0888 -0.0145 0.9030 0.124 Uiso 1 1 calc R . .
C55 C 0.1477(11) 0.0814(11) 0.9998(11) 0.104(6) Uani 1 1 d . . .
H551 H 0.1038 0.0840 1.0343 0.125 Uiso 1 1 calc R . .
H550 H 0.1878 0.0498 1.0085 0.125 Uiso 1 1 calc R . .
C56 C 0.2008(10) 0.2204(14) 1.0757(12) 0.075(5) Uani 1 1 d . . .
H560 H 0.1659 0.2103 1.1105 0.090 Uiso 1 1 calc R . .
C57 C 0.2532(14) 0.3013(13) 1.0997(11) 0.080(6) Uani 1 1 d . . .
C58 C 0.2454(11) 0.3556(15) 1.1725(14) 0.096(6) Uani 1 1 d . . .
H580 H 0.2018 0.3383 1.1977 0.115 Uiso 1 1 calc R . .
C59 C 0.2959(16) 0.4313(16) 1.2097(10) 0.110(8) Uani 1 1 d . . .
H590 H 0.2904 0.4634 1.2596 0.132 Uiso 1 1 calc R . .
C60 C 0.3556(14) 0.4582(9) 1.1697(13) 0.098(6) Uani 1 1 d . . .
H600 H 0.3880 0.5113 1.1910 0.117 Uiso 1 1 calc R . .
C61 C 0.3684(11) 0.4054(13) 1.0957(11) 0.087(5) Uani 1 1 d . . .
H610 H 0.4122 0.4249 1.0720 0.104 Uiso 1 1 calc R . .
C62 C 0.3170(11) 0.3227(13) 1.0548(12) 0.074(5) Uani 1 1 d . . .
C63 C 0.1817(9) 0.2988(8) 0.8892(7) 0.061(4) Uani 1 1 d . . .
H630 H 0.2391 0.3053 0.8770 0.073 Uiso 1 1 calc R . .
C64 C 0.1305(10) 0.3459(8) 0.8775(7) 0.060(4) Uani 1 1 d . . .
H640 H 0.1533 0.3864 0.8612 0.072 Uiso 1 1 calc R . .
C65 C 0.0412(10) 0.3330(9) 0.8903(6) 0.056(4) Uani 1 1 d . . .
C66 C 0.0103(9) 0.2737(8) 0.9176(8) 0.073(4) Uani 1 1 d . . .
H660 H -0.0480 0.2621 0.9264 0.088 Uiso 1 1 calc R . .
C67 C 0.0722(11) 0.2340(8) 0.9303(7) 0.070(4) Uani 1 1 d . . .
H670 H 0.0541 0.1959 0.9507 0.084 Uiso 1 1 calc R . .
C68 C -0.0206(11) 0.3798(11) 0.8721(7) 0.063(4) Uani 1 1 d . . .
C69 C -0.1506(13) 0.4283(11) 0.8592(9) 0.083(5) Uani 1 1 d . . .
C70 C -0.1968(12) 0.4654(12) 0.9260(10) 0.184(10) Uani 1 1 d . . .
H701 H -0.2437 0.4250 0.9288 0.277 Uiso 1 1 calc R . .
H700 H -0.2212 0.5075 0.9197 0.277 Uiso 1 1 calc R . .
H702 H -0.1552 0.4878 0.9723 0.277 Uiso 1 1 calc R . .
C71 C -0.2213(11) 0.3755(9) 0.7891(10) 0.150(8) Uani 1 1 d . . .
H712 H -0.1927 0.3503 0.7459 0.225 Uiso 1 1 calc R . .
H711 H -0.2566 0.4085 0.7775 0.225 Uiso 1 1 calc R . .
H710 H -0.2588 0.3346 0.8003 0.225 Uiso 1 1 calc R . .
C72 C -0.0748(11) 0.4780(12) 0.8419(10) 0.083(5) Uani 1 1 d . . .
C73 C -0.0512(14) 0.5668(12) 0.8991(10) 0.180(10) Uani 1 1 d . . .
H730 H -0.0477 0.5691 0.9504 0.270 Uiso 1 1 calc R . .
H731 H -0.0962 0.5935 0.8906 0.270 Uiso 1 1 calc R . .
H732 H 0.0050 0.5930 0.8918 0.270 Uiso 1 1 calc R . .
C74 C -0.0768(12) 0.4790(12) 0.7669(9) 0.169(9) Uani 1 1 d . . .
H741 H -0.0236 0.5140 0.7650 0.253 Uiso 1 1 calc R . .
H740 H -0.1274 0.4982 0.7557 0.253 Uiso 1 1 calc R . .
H742 H -0.0806 0.4254 0.7297 0.253 Uiso 1 1 calc R . .
C75 C 0.3834(9) 0.0968(12) 1.0256(9) 0.070(4) Uani 1 1 d . . .
C76 C 0.3896(8) 0.1666(11) 1.0922(12) 0.089(5) Uani 1 1 d . . .
H760 H 0.3841 0.2146 1.0882 0.107 Uiso 1 1 calc R . .
C77 C 0.4041(9) 0.1644(11) 1.1646(10) 0.092(5) Uani 1 1 d . . .
H770 H 0.4059 0.2099 1.2087 0.110 Uiso 1 1 calc R . .
C78 C 0.4157(9) 0.0929(14) 1.1693(11) 0.080(5) Uani 1 1 d . . .
H780 H 0.4277 0.0909 1.2169 0.096 Uiso 1 1 calc R . .
C79 C 0.4097(9) 0.0274(10) 1.1056(11) 0.075(5) Uani 1 1 d . . .
H790 H 0.4155 -0.0206 1.1092 0.090 Uiso 1 1 calc R . .
C80 C 0.3951(9) 0.0294(9) 1.0348(10) 0.080(5) Uani 1 1 d . . .
H800 H 0.3932 -0.0170 0.9916 0.096 Uiso 1 1 calc R . .
C81 C 0.4769(9) 0.1763(8) 0.9431(9) 0.062(4) Uani 1 1 d . . .
C82 C 0.4870(10) 0.2218(9) 0.9009(9) 0.083(5) Uani 1 1 d . . .
H820 H 0.4376 0.2250 0.8727 0.100 Uiso 1 1 calc R . .
C83 C 0.5734(14) 0.2649(9) 0.8998(10) 0.102(6) Uani 1 1 d . . .
H830 H 0.5815 0.2938 0.8689 0.123 Uiso 1 1 calc R . .
C84 C 0.6434(12) 0.2625(13) 0.9452(13) 0.130(9) Uani 1 1 d . . .
H840 H 0.6998 0.2921 0.9474 0.156 Uiso 1 1 calc R . .
C85 C 0.6313(17) 0.2177(14) 0.9863(12) 0.126(9) Uani 1 1 d . . .
H850 H 0.6801 0.2159 1.0162 0.152 Uiso 1 1 calc R . .
C86 C 0.5518(13) 0.1753(10) 0.9863(10) 0.095(6) Uani 1 1 d . . .
H860 H 0.5465 0.1446 1.0157 0.115 Uiso 1 1 calc R . .
C87 C 0.3659(11) 0.0187(10) 0.8610(9) 0.069(4) Uani 1 1 d . . .
C88 C 0.3073(10) -0.0506(13) 0.8562(10) 0.088(5) Uani 1 1 d . . .
H880 H 0.2728 -0.0491 0.8948 0.105 Uiso 1 1 calc R . .
C89 C 0.3010(12) -0.1217(11) 0.7932(16) 0.106(7) Uani 1 1 d . . .
H890 H 0.2636 -0.1687 0.7908 0.127 Uiso 1 1 calc R . .
C90 C 0.3486(18) -0.1244(17) 0.7345(12) 0.129(9) Uani 1 1 d . . .
H900 H 0.3404 -0.1722 0.6913 0.155 Uiso 1 1 calc R . .
C91 C 0.4093(14) -0.0559(17) 0.7388(12) 0.105(6) Uani 1 1 d . . .
H910 H 0.4447 -0.0575 0.7009 0.127 Uiso 1 1 calc R . .
C92 C 0.4139(11) 0.0131(12) 0.8013(13) 0.086(5) Uani 1 1 d . . .
H920 H 0.4521 0.0598 0.8040 0.103 Uiso 1 1 calc R . .
Cl1 Cl 0.9153(9) 0.1789(6) 0.0798(6) 0.192(4) Uani 1 1 d . . .
O9 O 0.938(3) 0.2402(12) 0.0700(18) 0.53(3) Uani 1 1 d . . .
O10 O 0.9566(15) 0.1274(16) 0.0310(13) 0.271(11) Uani 1 1 d . . .
O11 O 0.918(2) 0.1688(13) 0.1454(12) 0.346(17) Uani 1 1 d . . .
O12 O 0.833(2) 0.155(3) 0.067(2) 0.49(3) Uani 1 1 d . . .
Cl2 Cl 0.8485(12) 0.3532(9) 0.5084(9) 0.495(8) Uiso 1 1 d D . .
O13 O 0.8324(13) 0.4267(9) 0.5518(10) 0.310(10) Uiso 1 1 d D . .
O14 O 0.852(4) 0.3547(18) 0.4309(15) 0.90(5) Uiso 1 1 d D . .
O15 O 0.926(3) 0.348(2) 0.558(4) 1.48(13) Uiso 1 1 d D . .
O16 O 0.7901 0.2813 0.4943 0.65(3) Uiso 1 1 d D . .
O17 O -0.081(3) 0.246(2) 0.327(2) 0.59(2) Uiso 1 1 d . . .
O18 O 0.076(3) 0.229(3) 0.246(2) 0.63(2) Uiso 1 1 d . . .
O19 O 0.134(3) 0.656(3) 0.756(2) 0.61(2) Uiso 1 1 d . . .
O20 O 0.165(4) 0.668(4) 0.896(3) 0.77(3) Uiso 1 1 d . . .

loop_
_atom_site_aniso_label
_atom_site_aniso_U_11
_atom_site_aniso_U_22
_atom_site_aniso_U_33
_atom_site_aniso_U_23
_atom_site_aniso_U_13
_atom_site_aniso_U_12
Ru1 0.0526(9) 0.0674(10) 0.0662(8) 0.0268(7) 0.0010(7) -0.0003(7)
Ru2 0.0529(9) 0.0679(10) 0.1081(10) 0.0509(8) 0.0131(8) 0.0181(8)
P1 0.063(3) 0.071(3) 0.080(3) 0.037(2) 0.003(2) -0.008(2)
P2 0.062(3) 0.069(3) 0.106(3) 0.051(3) 0.006(2) 0.020(2)
O1 0.071(7) 0.068(8) 0.071(6) 0.030(6) -0.009(5) -0.004(6)
O2 0.070(7) 0.055(7) 0.058(5) 0.006(5) -0.006(5) -0.009(6)
O3 0.055(9) 0.230(16) 0.249(15) 0.163(13) -0.004(9) -0.012(9)
O4 0.064(8) 0.148(11) 0.161(10) 0.103(8) 0.022(8) 0.016(8)
O5 0.081(8) 0.047(7) 0.092(7) 0.033(6) 0.020(6) 0.014(6)
O6 0.081(8) 0.074(9) 0.084(7) 0.032(7) 0.021(7) 0.035(7)
O7 0.073(11) 0.54(3) 0.95(5) 0.67(4) 0.160(18) 0.136(15)
O8 0.058(11) 0.41(3) 1.23(7) 0.66(4) 0.02(2) 0.023(15)
N1 0.073(10) 0.063(10) 0.054(8) 0.007(7) 0.003(7) -0.006(8)
N2 0.049(9) 0.065(11) 0.091(9) 0.023(8) -0.008(7) -0.011(8)
N3 0.031(9) 0.065(10) 0.057(7) 0.006(6) 0.010(7) 0.004(7)
N4 0.063(13) 0.121(14) 0.148(13) 0.082(10) -0.002(11) -0.021(11)
N5 0.057(12) 0.066(11) 0.114(11) 0.030(9) 0.031(10) -0.011(10)
N6 0.034(9) 0.073(11) 0.140(12) 0.056(10) -0.005(10) 0.021(8)
N7 0.062(10) 0.086(14) 0.120(12) 0.065(10) 0.021(9) 0.028(10)
N8 0.058(9) 0.077(10) 0.090(8) 0.063(7) 0.024(7) 0.037(8)
N9 0.072(13) 0.182(17) 0.245(17) 0.175(14) 0.068(12) 0.054(12)
N10 0.022(10) 0.123(14) 0.41(3) 0.196(17) -0.019(12) -0.018(10)
C1 0.087(13) 0.038(12) 0.042(10) -0.008(9) 0.012(10) -0.019(10)
C2 0.077(13) 0.152(19) 0.049(10) 0.050(13) -0.025(9) -0.037(11)
C3 0.14(2) 0.14(2) 0.050(14) -0.003(16) -0.025(12) -0.034(19)
C4 0.13(2) 0.15(3) 0.066(15) 0.024(17) -0.007(14) -0.03(2)
C5 0.121(18) 0.085(16) 0.113(16) 0.018(15) 0.056(13) 0.019(14)
C6 0.095(14) 0.029(12) 0.054(11) -0.018(10) 0.007(10) -0.009(11)
C7 0.073(13) 0.088(15) 0.117(15) 0.065(14) 0.015(12) -0.002(11)
C8 0.046(11) 0.070(13) 0.131(15) 0.019(12) -0.006(11) 0.019(9)
C9 0.070(12) 0.055(13) 0.099(13) 0.026(11) -0.029(9) -0.009(9)
C10 0.044(10) 0.075(13) 0.090(11) 0.040(10) -0.015(9) 0.014(9)
C12 0.115(17) 0.117(18) 0.106(15) 0.039(16) -0.009(12) 0.005(17)
C13 0.108(19) 0.17(3) 0.086(14) 0.024(19) -0.019(12) -0.02(2)
C14 0.137(19) 0.069(14) 0.094(13) 0.041(12) -0.015(12) -0.001(14)
C15 0.072(13) 0.083(14) 0.062(10) 0.025(10) 0.011(9) 0.014(11)
C16 0.114(16) 0.054(14) 0.079(12) 0.039(11) 0.023(11) 0.016(12)
C17 0.030(10) 0.098(14) 0.064(10) 0.027(9) -0.004(8) 0.001(10)
C18 0.055(12) 0.044(10) 0.097(11) 0.029(8) 0.043(10) 0.003(9)
C19 0.047(13) 0.045(11) 0.092(12) 0.015(9) 0.012(10) -0.001(10)
C20 0.049(13) 0.112(16) 0.102(12) 0.047(11) -0.019(10) 0.007(11)
C21 0.063(13) 0.077(13) 0.111(12) 0.049(10) 0.026(12) 0.021(11)
C22 0.047(14) 0.072(14) 0.102(13) 0.038(10) 0.034(11) -0.005(12)
C23 0.078(16) 0.116(18) 0.18(2) 0.091(16) 0.053(16) 0.001(14)
C24 0.120(19) 0.48(5) 0.127(16) 0.11(2) 0.045(15) -0.10(2)
C25 0.045(13) 0.14(2) 0.77(6) 0.29(3) -0.02(2) 0.001(13)
C26 0.066(15) 0.115(18) 0.170(19) 0.095(16) 0.054(15) -0.005(14)
C27 0.19(2) 0.26(3) 0.24(2) 0.16(2) 0.15(2) 0.14(2)
C28 0.23(3) 0.18(2) 0.20(2) 0.03(2) 0.01(2) -0.12(2)
C29 0.023(10) 0.109(15) 0.067(10) 0.024(9) -0.013(8) 0.008(10)
C30 0.050(14) 0.18(2) 0.24(2) 0.121(18) 0.044(16) 0.027(16)
C31 0.09(2) 0.20(3) 0.27(3) 0.15(2) 0.04(2) 0.036(19)
C32 0.047(15) 0.27(4) 0.147(18) 0.063(19) 0.041(13) 0.07(2)
C33 0.14(2) 0.27(3) 0.183(19) 0.172(19) 0.043(19) 0.10(2)
C34 0.098(17) 0.19(2) 0.137(15) 0.121(15) 0.005(12) 0.047(15)
C35 0.046(11) 0.080(14) 0.093(12) 0.037(11) 0.022(10) 0.010(11)
C36 0.049(11) 0.117(18) 0.071(11) 0.031(11) -0.011(9) -0.033(11)
C37 0.099(16) 0.043(13) 0.136(15) 0.016(13) -0.029(12) -0.038(12)
C38 0.15(2) 0.056(16) 0.23(3) 0.063(18) 0.022(19) 0.035(16)
C39 0.086(16) 0.10(2) 0.23(2) 0.064(18) -0.088(15) -0.017(14)
C40 0.090(15) 0.070(16) 0.172(18) 0.053(15) -0.048(13) -0.024(13)
C41 0.065(12) 0.134(18) 0.065(11) 0.071(13) 0.000(9) -0.035(12)
C42 0.143(19) 0.099(17) 0.112(16) -0.010(13) 0.010(14) -0.031(14)
C43 0.25(3) 0.20(3) 0.097(16) 0.075(17) 0.058(18) -0.02(2)
C44 0.17(2) 0.100(19) 0.092(15) 0.033(15) -0.032(15) -0.014(16)
C45 0.147(19) 0.090(17) 0.095(17) 0.032(13) 0.024(13) 0.011(13)
C46 0.125(17) 0.083(15) 0.067(12) 0.026(11) 0.020(12) 0.005(12)
C47 0.098(15) 0.031(14) 0.104(16) 0.019(12) -0.019(14) 0.036(12)
C48 0.111(16) 0.13(2) 0.078(13) 0.058(16) 0.029(13) 0.037(13)
C49 0.119(19) 0.16(2) 0.090(17) 0.050(17) 0.033(14) 0.064(18)
C50 0.11(2) 0.11(2) 0.115(19) 0.015(16) -0.015(16) 0.044(17)
C51 0.082(17) 0.13(2) 0.123(18) 0.01(2) -0.021(15) 0.030(15)
C52 0.078(15) 0.058(16) 0.103(17) 0.030(14) -0.003(12) 0.027(13)
C53 0.087(16) 0.039(13) 0.151(19) 0.052(14) -0.043(16) -0.010(11)
C54 0.043(12) 0.140(17) 0.182(18) 0.117(15) 0.030(13) 0.033(11)
C55 0.076(14) 0.111(16) 0.179(18) 0.115(15) 0.010(12) 0.028(12)
C56 0.065(13) 0.083(18) 0.106(15) 0.056(13) 0.026(12) 0.043(13)
C57 0.101(18) 0.052(15) 0.075(13) -0.004(13) -0.010(12) 0.054(14)
C58 0.062(13) 0.085(16) 0.14(2) 0.048(15) -0.003(13) 0.025(13)
C59 0.13(2) 0.15(3) 0.071(13) 0.046(16) 0.040(14) 0.076(18)
C60 0.126(19) 0.048(12) 0.097(15) 0.002(13) -0.044(13) 0.045(12)
C61 0.090(15) 0.081(15) 0.107(14) 0.054(12) 0.007(12) 0.030(14)
C62 0.027(11) 0.10(2) 0.114(16) 0.066(17) -0.008(13) 0.000(12)
C63 0.052(10) 0.068(12) 0.095(10) 0.060(9) 0.022(8) 0.029(9)
C64 0.058(11) 0.048(10) 0.085(10) 0.035(8) 0.022(9) 0.013(9)
C65 0.050(11) 0.059(11) 0.059(9) 0.024(8) -0.005(8) 0.016(9)
C66 0.044(10) 0.064(11) 0.144(13) 0.072(11) 0.017(9) 0.020(9)
C67 0.071(13) 0.050(11) 0.104(11) 0.044(9) 0.015(11) 0.017(10)
C68 0.033(11) 0.089(14) 0.076(9) 0.048(9) 0.007(8) 0.001(10)
C69 0.089(15) 0.103(15) 0.105(13) 0.073(12) 0.014(12) 0.065(13)
C70 0.152(19) 0.27(3) 0.175(17) 0.072(18) 0.128(15) 0.154(19)
C71 0.129(17) 0.081(15) 0.22(2) 0.046(14) -0.031(16) 0.031(13)
C72 0.056(12) 0.102(16) 0.122(15) 0.069(13) 0.015(11) 0.034(12)
C73 0.26(3) 0.100(18) 0.151(16) 0.039(15) -0.008(17) 0.006(17)
C74 0.18(2) 0.27(3) 0.142(15) 0.142(17) 0.090(15) 0.085(18)
C75 0.061(11) 0.069(13) 0.091(13) 0.034(11) 0.019(9) 0.031(10)
C76 0.054(11) 0.114(18) 0.108(13) 0.061(15) -0.018(10) 0.011(10)
C77 0.053(11) 0.100(17) 0.126(17) 0.054(13) 0.015(10) 0.005(10)
C78 0.055(11) 0.090(15) 0.116(16) 0.072(14) 0.000(10) 0.001(11)
C79 0.101(14) 0.059(14) 0.087(12) 0.046(12) 0.012(11) 0.032(10)
C80 0.088(12) 0.055(13) 0.117(15) 0.038(11) 0.035(10) 0.052(10)
C81 0.038(11) 0.059(12) 0.102(12) 0.037(9) 0.030(10) 0.022(9)
C82 0.051(13) 0.065(13) 0.120(13) 0.025(10) 0.012(10) 0.005(10)
C83 0.084(15) 0.091(14) 0.134(15) 0.051(12) 0.058(13) -0.003(13)
C84 0.024(12) 0.12(2) 0.18(2) 0.008(15) -0.027(13) -0.018(13)
C85 0.13(2) 0.13(2) 0.172(19) 0.082(17) 0.042(18) 0.080(19)
C86 0.044(12) 0.096(15) 0.169(16) 0.088(12) -0.006(13) -0.002(11)
C87 0.040(11) 0.065(15) 0.102(13) 0.028(11) 0.008(10) 0.023(10)
C88 0.067(13) 0.047(12) 0.139(15) 0.033(13) -0.017(11) 0.007(11)
C89 0.105(17) 0.019(13) 0.18(2) 0.041(15) -0.023(16) 0.009(11)
C90 0.11(2) 0.15(3) 0.112(18) 0.040(17) -0.016(16) 0.039(19)
C91 0.083(17) 0.112(19) 0.120(18) 0.037(17) 0.006(13) 0.040(15)
C92 0.080(15) 0.082(17) 0.108(14) 0.048(14) 0.001(13) 0.032(12)
Cl1 0.259(12) 0.156(8) 0.226(9) 0.124(7) 0.120(8) 0.063(7)
O9 0.95(7) 0.119(17) 0.66(5) 0.23(2) 0.56(5) 0.14(3)
O10 0.27(2) 0.33(3) 0.31(2) 0.19(2) 0.150(19) 0.15(2)
O11 0.60(5) 0.24(2) 0.214(19) 0.131(18) 0.05(2) 0.02(2)
O12 0.29(3) 0.85(8) 0.71(7) 0.61(6) 0.37(4) 0.32(4)

loop_
_atom_type_symbol
_atom_type_description
_atom_type_scat_dispersion_real
_atom_type_scat_dispersion_imag
_atom_type_scat_source
C C 0.0033 0.0016 'International Tables Vol C Tables 4.2.6.8 and 6.1.1.4'
H H 0.0000 0.0000 'International Tables Vol C Tables 4.2.6.8 and 6.1.1.4'
N N 0.0061 0.0033 'International Tables Vol C Tables 4.2.6.8 and 6.1.1.4'
O O 0.0106 0.0060 'International Tables Vol C Tables 4.2.6.8 and 6.1.1.4'
P P 0.1023 0.0942 'International Tables Vol C Tables 4.2.6.8 and 6.1.1.4'
Ru Ru -1.2594 0.8363 'International Tables Vol C Tables 4.2.6.8 and 6.1.1.4'
Cl Cl 0.1484 0.1585 'International Tables Vol C Tables 4.2.6.8 and 6.1.1.4'

loop_
_geom_angle_atom_site_label_1
_geom_angle_atom_site_label_2
_geom_angle_atom_site_label_3
_geom_angle
_geom_angle_site_symmetry_1
_geom_angle_site_symmetry_3
_geom_angle_publ_flag
N2 Ru1 O2 91.4(5) . . ?
N2 Ru1 N1 80.2(6) . . ?
O2 Ru1 N1 171.6(5) . . ?
N2 Ru1 O1 169.7(4) . . ?
O2 Ru1 O1 96.2(4) . . ?
N1 Ru1 O1 92.1(5) . . ?
N2 Ru1 N3 88.4(5) . . ?
O2 Ru1 N3 84.6(4) . . ?
N1 Ru1 N3 94.5(4) . . ?
O1 Ru1 N3 85.3(4) . . ?
N2 Ru1 P1 96.4(3) . . ?
O2 Ru1 P1 90.9(3) . . ?
N1 Ru1 P1 90.6(3) . . ?
O1 Ru1 P1 90.5(3) . . ?
N3 Ru1 P1 173.5(4) . . ?
N7 Ru2 O6 94.0(6) . . ?
N7 Ru2 N6 81.5(7) . . ?
O6 Ru2 N6 175.1(6) . . ?
N7 Ru2 O5 168.5(5) . . ?
O6 Ru2 O5 94.9(4) . . ?
N6 Ru2 O5 89.9(6) . . ?
N7 Ru2 N8 89.3(5) . . ?
O6 Ru2 N8 86.9(4) . . ?
N6 Ru2 N8 94.9(5) . . ?
O5 Ru2 N8 83.9(4) . . ?
N7 Ru2 P2 96.0(4) . . ?
O6 Ru2 P2 86.3(3) . . ?
N6 Ru2 P2 92.3(3) . . ?
O5 Ru2 P2 91.9(3) . . ?
N8 Ru2 P2 171.7(4) . . ?
C41 P1 C35 106.0(9) . . ?
C41 P1 C29 102.0(7) . . ?
C35 P1 C29 105.1(8) . . ?
C41 P1 Ru1 113.5(5) . . ?
C35 P1 Ru1 113.4(4) . . ?
C29 P1 Ru1 115.7(7) . . ?
C81 P2 C87 104.1(8) . . ?
C81 P2 C75 101.7(7) . . ?
C87 P2 C75 105.0(9) . . ?
C81 P2 Ru2 113.9(5) . . ?
C87 P2 Ru2 115.4(4) . . ?
C75 P2 Ru2 115.1(5) . . ?
C1 O1 Ru1 125.2(10) . . ?
C16 O2 Ru1 119.5(10) . . ?
C47 O5 Ru2 126.3(11) . . ?
C62 O6 Ru2 121.4(12) . . ?
C7 N1 C8 120.3(14) . . ?
C7 N1 Ru1 125.9(12) . . ?
C8 N1 Ru1 113.7(9) . . ?
C10 N2 C9 121.1(13) . . ?
C10 N2 Ru1 123.9(11) . . ?
C9 N2 Ru1 115.0(9) . . ?
C21 N3 C17 116.7(13) . . ?
C21 N3 Ru1 125.8(13) . . ?
C17 N3 Ru1 117.5(10) . . ?
O3 N4 C22 123.9(16) . . ?
O3 N4 C26 117.7(17) . . ?
C22 N4 C26 118.4(16) . . ?
O4 N5 C22 127.1(15) . . ?
O4 N5 C23 119.6(17) . . ?
C22 N5 C23 113.0(16) . . ?
C53 N6 C54 121.7(17) . . ?
C53 N6 Ru2 125.6(13) . . ?
C54 N6 Ru2 112.7(11) . . ?
C56 N7 C55 121.7(16) . . ?
C56 N7 Ru2 122.6(14) . . ?
C55 N7 Ru2 115.7(11) . . ?
C63 N8 C67 116.6(12) . . ?
C63 N8 Ru2 116.3(10) . . ?
C67 N8 Ru2 127.0(10) . . ?
O7 N9 C68 121.6(17) . . ?
O7 N9 C69 121.0(16) . . ?
C68 N9 C69 117.1(15) . . ?
O8 N10 C68 122.3(16) . . ?
O8 N10 C72 117.8(16) . . ?
C68 N10 C72 119.5(16) . . ?
O1 C1 C6 123.3(16) . . ?
O1 C1 C2 115.2(17) . . ?
C6 C1 C2 121.3(14) . . ?
C3 C2 C1 118.8(18) . . ?
C4 C3 C2 124(3) . . ?
C3 C4 C5 120(3) . . ?
C4 C5 C6 121(2) . . ?
C1 C6 C5 115.5(16) . . ?
C1 C6 C7 127.0(14) . . ?
C5 C6 C7 117.5(19) . . ?
N1 C7 C6 123.8(16) . . ?
N1 C8 C9 110.2(12) . . ?
N2 C9 C8 106.0(12) . . ?
N2 C10 C11 125.7(15) . . ?
C10 C11 C16 125.9(17) . . ?
C10 C11 C12 118.9(19) . . ?
C16 C11 C12 115.0(18) . . ?
C13 C12 C11 121(2) . . ?
C12 C13 C14 125(2) . . ?
C13 C14 C15 115.2(18) . . ?
C14 C15 C16 121.6(16) . . ?
O2 C16 C15 115.7(16) . . ?
O2 C16 C11 122.1(17) . . ?
C15 C16 C11 122.1(17) . . ?
N3 C17 C18 124.3(13) . . ?
C17 C18 C19 121.6(15) . . ?
C18 C19 C22 123.6(17) . . ?
C18 C19 C20 112.8(14) . . ?
C22 C19 C20 123.6(17) . . ?
C21 C20 C19 121.8(14) . . ?
N3 C21 C20 122.7(15) . . ?
N4 C22 N5 105.7(15) . . ?
N4 C22 C19 128.3(18) . . ?
N5 C22 C19 125.6(18) . . ?
C25 C23 N5 109.5(17) . . ?
C25 C23 C26 114.6(19) . . ?
N5 C23 C26 104.2(16) . . ?
C25 C23 C24 117(2) . . ?
N5 C23 C24 104.5(15) . . ?
C26 C23 C24 105.4(19) . . ?
C27 C26 N4 109.6(19) . . ?
C27 C26 C28 107.0(18) . . ?
N4 C26 C28 109.3(16) . . ?
C27 C26 C23 124.2(19) . . ?
N4 C26 C23 98.0(15) . . ?
C28 C26 C23 108(2) . . ?
C30 C29 C34 119.5(17) . . ?
C30 C29 P1 118.8(18) . . ?
C34 C29 P1 121.4(15) . . ?
C31 C30 C29 119(2) . . ?
C32 C31 C30 126(3) . . ?
C31 C32 C33 116(2) . . ?
C34 C33 C32 119(2) . . ?
C29 C34 C33 119.8(19) . . ?
C36 C35 C40 117.2(16) . . ?
C36 C35 P1 121.0(15) . . ?
C40 C35 P1 121.1(15) . . ?
C35 C36 C37 121.7(16) . . ?
C38 C37 C36 116.3(17) . . ?
C39 C38 C37 124(2) . . ?
C38 C39 C40 118(2) . . ?
C39 C40 C35 123.2(17) . . ?
C46 C41 C42 113.7(14) . . ?
C46 C41 P1 121.1(14) . . ?
C42 C41 P1 125.2(17) . . ?
C41 C42 C43 122.7(16) . . ?
C44 C43 C42 118.7(19) . . ?
C45 C44 C43 117(2) . . ?
C44 C45 C46 125.9(19) . . ?
C41 C46 C45 122.0(15) . . ?
O5 C47 C48 117.8(19) . . ?
O5 C47 C52 124(2) . . ?
C48 C47 C52 117.7(17) . . ?
C49 C48 C47 119.9(19) . . ?
C48 C49 C50 120(2) . . ?
C51 C50 C49 123(2) . . ?
C52 C51 C50 115(2) . . ?
C51 C52 C47 124(2) . . ?
C51 C52 C53 113(2) . . ?
C47 C52 C53 122(2) . . ?
N6 C53 C52 126.7(18) . . ?
C55 C54 N6 108.5(14) . . ?
N7 C55 C54 108.1(13) . . ?
N7 C56 C57 127.3(19) . . ?
C58 C57 C56 116(2) . . ?
C58 C57 C62 122(2) . . ?
C56 C57 C62 121.8(17) . . ?
C59 C58 C57 126(2) . . ?
C58 C59 C60 116.5(19) . . ?
C59 C60 C61 120.7(18) . . ?
C60 C61 C62 124.1(17) . . ?
O6 C62 C57 127.9(18) . . ?
O6 C62 C61 121.0(18) . . ?
C57 C62 C61 111.1(18) . . ?
N8 C63 C64 123.9(13) . . ?
C63 C64 C65 118.9(13) . . ?
C66 C65 C64 118.8(13) . . ?
C66 C65 C68 120.4(14) . . ?
C64 C65 C68 120.8(14) . . ?
C67 C66 C65 114.9(13) . . ?
N8 C67 C66 126.8(13) . . ?
N10 C68 N9 102.7(16) . . ?
N10 C68 C65 129.6(15) . . ?
N9 C68 C65 127.7(16) . . ?
N9 C69 C72 100.0(14) . . ?
N9 C69 C70 108.5(13) . . ?
C72 C69 C70 120.5(17) . . ?
N9 C69 C71 103.7(14) . . ?
C72 C69 C71 113.9(14) . . ?
C70 C69 C71 108.5(15) . . ?
C74 C72 N10 107.9(16) . . ?
C74 C72 C69 119.6(15) . . ?
N10 C72 C69 100.6(14) . . ?
C74 C72 C73 106.5(15) . . ?
N10 C72 C73 108.5(14) . . ?
C69 C72 C73 113.2(16) . . ?
C80 C75 C76 117.4(15) . . ?
C80 C75 P2 129.9(16) . . ?
C76 C75 P2 112.5(14) . . ?
C77 C76 C75 120.3(16) . . ?
C78 C77 C76 118.8(17) . . ?
C79 C78 C77 119.9(16) . . ?
C78 C79 C80 121.2(15) . . ?
C75 C80 C79 122.2(15) . . ?
C82 C81 C86 118.1(14) . . ?
C82 C81 P2 120.3(13) . . ?
C86 C81 P2 121.6(14) . . ?
C81 C82 C83 120.1(15) . . ?
C84 C83 C82 118.3(17) . . ?
C85 C84 C83 120(2) . . ?
C84 C85 C86 122(2) . . ?
C85 C86 C81 120.9(17) . . ?
C92 C87 C88 117.9(15) . . ?
C92 C87 P2 121.6(18) . . ?
C88 C87 P2 120.2(16) . . ?
C89 C88 C87 119.0(17) . . ?
C90 C89 C88 121(2) . . ?
C89 C90 C91 121(2) . . ?
C92 C91 C90 117(2) . . ?
C91 C92 C87 124.4(19) . . ?
O9 Cl1 O12 111(3) . . ?
O9 Cl1 O11 128(2) . . ?
O12 Cl1 O11 90.9(19) . . ?
O9 Cl1 O10 103.8(17) . . ?
O12 Cl1 O10 113(3) . . ?
O11 Cl1 O10 109.4(19) . . ?
O13 Cl2 O16 122.9(17) . . ?
O13 Cl2 O14 104.0(16) . . ?
O16 Cl2 O14 103.8(16) . . ?
O13 Cl2 O15 102.5(18) . . ?
O16 Cl2 O15 100.8(17) . . ?
O14 Cl2 O15 125(5) . . ?

loop_
_geom_bond_atom_site_label_1
_geom_bond_atom_site_label_2
_geom_bond_distance
_geom_bond_site_symmetry_2
_geom_bond_publ_flag
Ru1 N2 1.964(11) . ?
Ru1 O2 1.994(9) . ?
Ru1 N1 2.016(12) . ?
Ru1 O1 2.024(8) . ?
Ru1 N3 2.163(11) . ?
Ru1 P1 2.358(4) . ?
Ru2 N7 1.960(12) . ?
Ru2 O6 1.992(10) . ?
Ru2 N6 2.008(13) . ?
Ru2 O5 2.012(9) . ?
Ru2 N8 2.150(10) . ?
Ru2 P2 2.348(4) . ?
P1 C41 1.804(13) . ?
P1 C35 1.828(16) . ?
P1 C29 1.840(14) . ?
P2 C81 1.816(14) . ?
P2 C87 1.818(15) . ?
P2 C75 1.817(14) . ?
O1 C1 1.336(13) . ?
O2 C16 1.338(16) . ?
O3 N4 1.281(14) . ?
O4 N5 1.267(14) . ?
O5 C47 1.314(15) . ?
O6 C62 1.225(19) . ?
O7 N9 1.287(17) . ?
O8 N10 1.188(15) . ?
N1 C7 1.279(16) . ?
N1 C8 1.431(15) . ?
N2 C10 1.286(13) . ?
N2 C9 1.447(15) . ?
N3 C21 1.294(15) . ?
N3 C17 1.355(14) . ?
N4 C22 1.328(17) . ?
N4 C26 1.498(18) . ?
N5 C22 1.344(17) . ?
N5 C23 1.502(18) . ?
N6 C53 1.305(18) . ?
N6 C54 1.519(16) . ?
N7 C56 1.242(16) . ?
N7 C55 1.461(17) . ?
N8 C63 1.308(13) . ?
N8 C67 1.330(14) . ?
N9 C68 1.302(16) . ?
N9 C69 1.485(17) . ?
N10 C68 1.275(16) . ?
N10 C72 1.451(17) . ?
C1 C6 1.362(18) . ?
C1 C2 1.405(18) . ?
C2 C3 1.355(19) . ?
C3 C4 1.29(3) . ?
C4 C5 1.37(2) . ?
C5 C6 1.454(19) . ?
C6 C7 1.512(19) . ?
C8 C9 1.490(15) . ?
C10 C11 1.389(17) . ?
C11 C16 1.400(18) . ?
C11 C12 1.428(19) . ?
C12 C13 1.34(2) . ?
C13 C14 1.38(2) . ?
C14 C15 1.394(17) . ?
C15 C16 1.395(17) . ?
C17 C18 1.362(16) . ?
C18 C19 1.393(16) . ?
C19 C22 1.400(18) . ?
C19 C20 1.422(17) . ?
C20 C21 1.404(17) . ?
C23 C25 1.50(2) . ?
C23 C26 1.55(2) . ?
C23 C24 1.54(2) . ?
C26 C27 1.41(2) . ?
C26 C28 1.51(2) . ?
C29 C30 1.356(19) . ?
C29 C34 1.360(19) . ?
C30 C31 1.33(2) . ?
C31 C32 1.30(3) . ?
C32 C33 1.43(2) . ?
C33 C34 1.38(2) . ?
C35 C36 1.366(15) . ?
C35 C40 1.385(18) . ?
C36 C37 1.421(18) . ?
C37 C38 1.36(2) . ?
C38 C39 1.35(2) . ?
C39 C40 1.36(2) . ?
C41 C46 1.356(17) . ?
C41 C42 1.37(2) . ?
C42 C43 1.47(2) . ?
C43 C44 1.34(2) . ?
C44 C45 1.309(19) . ?
C45 C46 1.375(17) . ?
C47 C48 1.41(2) . ?
C47 C52 1.43(2) . ?
C48 C49 1.35(2) . ?
C49 C50 1.42(2) . ?
C50 C51 1.40(2) . ?
C51 C52 1.36(2) . ?
C52 C53 1.45(2) . ?
C54 C55 1.473(16) . ?
C56 C57 1.44(2) . ?
C57 C58 1.40(2) . ?
C57 C62 1.44(2) . ?
C58 C59 1.36(2) . ?
C59 C60 1.37(2) . ?
C60 C61 1.429(18) . ?
C61 C62 1.46(2) . ?
C63 C64 1.342(14) . ?
C64 C65 1.413(15) . ?
C65 C66 1.398(16) . ?
C65 C68 1.501(17) . ?
C66 C67 1.366(15) . ?
C69 C72 1.487(19) . ?
C69 C70 1.494(18) . ?
C69 C71 1.540(17) . ?
C72 C74 1.432(17) . ?
C72 C73 1.539(19) . ?
C75 C80 1.354(16) . ?
C75 C76 1.406(17) . ?
C76 C77 1.398(16) . ?
C77 C78 1.391(17) . ?
C78 C79 1.332(16) . ?
C79 C80 1.367(15) . ?
C81 C82 1.357(16) . ?
C81 C86 1.385(16) . ?
C82 C83 1.432(18) . ?
C83 C84 1.36(2) . ?
C84 C85 1.33(2) . ?
C85 C86 1.33(2) . ?
C87 C92 1.380(17) . ?
C87 C88 1.389(17) . ?
C88 C89 1.383(19) . ?
C89 C90 1.37(2) . ?
C90 C91 1.40(2) . ?
C91 C92 1.359(18) . ?
Cl1 O9 1.202(17) . ?
Cl1 O12 1.24(3) . ?
Cl1 O11 1.330(19) . ?
Cl1 O10 1.34(2) . ?
Cl2 O13 1.369(15) . ?
Cl2 O16 1.380(15) . ?
Cl2 O14 1.490(18) . ?
Cl2 O15 1.52(2) . ?
